data_7707933
loop_
_publ_author_name
'Abeynayake, Niroshani S.'
'Zamora-Moreno, Julio'
'Gorla, Saidulu'
'Donnadieu, Bruno'
'Mu\~noz-Hern\'andez, Miguel A'
'Montiel-Palma, Virginia'

_publ_section_title
;
 14-Electron Rh and Ir silylphosphine complexes and their catalytic
 activity in alkene functionalization with hydrosilanes.
;
_journal_issue 34
_journal_name_full 'Dalton transactions (Cambridge, England : 2003)'
_journal_page_first 11783
_journal_page_last 11792
_journal_paper_doi 10.1039/d1dt00677k
_journal_volume 50
_journal_year 2021
_chemical_formula_moiety 'C64 H90 I2 P2 Rh2 Si4'
_chemical_formula_sum 'C64 H90 I2 P2 Rh2 Si4'
_chemical_formula_weight 1493.27
_space_group_crystal_system triclinic
_space_group_IT_number 2
_space_group_name_Hall '-P 1'
_space_group_name_H-M_alt 'P -1'
_atom_sites_solution_hydrogens geom
_audit_creation_method SHELXL-2018/3
_audit_update_record
;
2020-09-08 deposited with the CCDC.	2021-07-27 downloaded from the CCDC.
;
_cell_angle_alpha 93.3520(10)
_cell_angle_beta 90.1870(10)
_cell_angle_gamma 98.870(2)
_cell_formula_units_Z 2
_cell_length_a 9.5705(3)
_cell_length_b 17.6043(6)
_cell_length_c 19.2246(7)
_cell_measurement_reflns_used 2194
_cell_measurement_temperature 100(2)
_cell_measurement_theta_max 72.490
_cell_measurement_theta_min 2.302
_cell_volume 3194.54(19)
_computing_cell_refinement 'APEX3 v2019.1.0'
_computing_data_collection 'APEX3 v2019.1.0'
_computing_data_reduction 'Saint, APEX v2019.1.0.'
_computing_molecular_graphics 'Mercury V.4.2.0,POV-Ray v 3.7'
_computing_publication_material 'APEX3 v2018.7.2'
_computing_structure_refinement SHELXTL-2018/3
_computing_structure_solution SHELXT
_diffrn_ambient_temperature 100(2)
_diffrn_measured_fraction_theta_full 0.990
_diffrn_measured_fraction_theta_max 0.985
_diffrn_measurement_device_type 'Bruker AXS D8 Venture '
_diffrn_measurement_method 'profile data from \q/2\q scans'
_diffrn_radiation_type CuK\a
_diffrn_radiation_wavelength 1.54178
_diffrn_reflns_av_R_equivalents 0.0358
_diffrn_reflns_av_unetI/netI 0.0256
_diffrn_reflns_Laue_measured_fraction_full 0.990
_diffrn_reflns_Laue_measured_fraction_max 0.985
_diffrn_reflns_limit_h_max 11
_diffrn_reflns_limit_h_min -11
_diffrn_reflns_limit_k_max 21
_diffrn_reflns_limit_k_min -21
_diffrn_reflns_limit_l_max 23
_diffrn_reflns_limit_l_min -23
_diffrn_reflns_number 68424
_diffrn_reflns_point_group_measured_fraction_full 0.990
_diffrn_reflns_point_group_measured_fraction_max 0.985
_diffrn_reflns_theta_full 67.679
_diffrn_reflns_theta_max 72.490
_diffrn_reflns_theta_min 2.302
_exptl_absorpt_coefficient_mu 13.238
_exptl_absorpt_correction_T_max 0.345
_exptl_absorpt_correction_T_min 0.120
_exptl_absorpt_correction_type multi-scan
_exptl_absorpt_process_details Sadabs
_exptl_crystal_colour 'orange yellow'
_exptl_crystal_density_diffrn 1.552
_exptl_crystal_description 'prism frag'
_exptl_crystal_F_000 1512
_exptl_crystal_size_max 0.278
_exptl_crystal_size_mid 0.134
_exptl_crystal_size_min 0.102
_refine_diff_density_max 0.841
_refine_diff_density_min -0.931
_refine_diff_density_rms 0.090
_refine_ls_extinction_coef 0.000345(18)
_refine_ls_extinction_expression Fc^*^=kFc[1+0.001xFc^2^\l^3^/sin(2\q)]^-1/4^
_refine_ls_extinction_method 'SHELXL-2018/3 (Sheldrick 2018)'
_refine_ls_goodness_of_fit_ref 1.105
_refine_ls_hydrogen_treatment constr
_refine_ls_matrix_type full
_refine_ls_number_parameters 684
_refine_ls_number_reflns 12489
_refine_ls_number_restraints 0
_refine_ls_restrained_S_all 1.105
_refine_ls_R_factor_all 0.0252
_refine_ls_R_factor_gt 0.0236
_refine_ls_shift/su_max 0.003
_refine_ls_shift/su_mean 0.000
_refine_ls_structure_factor_coef Fsqd
_refine_ls_weighting_details 'w=1/[\s^2^(Fo^2^)+(0.0126P)^2^+5.3898P] where P=(Fo^2^+2Fc^2^)/3'
_refine_ls_weighting_scheme calc
_refine_ls_wR_factor_gt 0.0543
_refine_ls_wR_factor_ref 0.0553
_reflns_Friedel_coverage 0.000
_reflns_number_gt 11961
_reflns_number_total 12489
_reflns_threshold_expression 'I > 2\s(I)'
_cod_data_source_file d1dt00677k2.cif
_cod_data_source_block Rh2
_cod_depositor_comments 'Adding full bibliography for 7707933--7707936.cif.'
_cod_database_code 7707933
_shelx_space_group_comment
;
The symmetry employed for this shelxl refinement is uniquely defined
by the following loop, which should always be used as a source of
symmetry information in preference to the above space-group names.
They are only intended as comments.
;
_shelx_estimated_absorpt_t_min 0.120
_shelx_estimated_absorpt_t_max 0.345

loop_
_space_group_symop_operation_xyz
'x, y, z'
'-x, -y, -z'

loop_
_atom_site_label
_atom_site_type_symbol
_atom_site_fract_x
_atom_site_fract_y
_atom_site_fract_z
_atom_site_U_iso_or_equiv
_atom_site_adp_type
_atom_site_occupancy
_atom_site_site_symmetry_order
_atom_site_calc_flag
_atom_site_refinement_flags_posn
_atom_site_refinement_flags_adp
_atom_site_refinement_flags_occupancy
_atom_site_disorder_assembly
_atom_site_disorder_group
Rh1A Rh 0.41185(2) 0.79567(2) 0.02896(2) 0.01213(5) Uani 1 1 d . . . . .
I1A I 0.25686(2) 0.84179(2) -0.06659(2) 0.02170(5) Uani 1 1 d . . . . .
P1A P 0.54391(6) 0.79561(3) 0.12296(3) 0.01163(12) Uani 1 1 d . . . . .
Si1A Si 0.60086(7) 0.76831(4) -0.03736(3) 0.01397(13) Uani 1 1 d . . . . .
Si2A Si 0.31489(7) 0.67237(4) 0.05241(3) 0.01522(13) Uani 1 1 d . . . . .
C1A C 0.7629(3) 0.75963(15) 0.01814(13) 0.0165(5) Uani 1 1 d . . . . .
H1A1 H 0.740909 0.714771 0.047152 0.020 Uiso 1 1 calc R U . . .
H1A2 H 0.842001 0.750602 -0.012763 0.020 Uiso 1 1 calc R U . . .
C2A C 0.8075(3) 0.83093(15) 0.06447(13) 0.0168(5) Uani 1 1 d . . . . .
C3A C 0.9386(3) 0.87617(17) 0.05751(14) 0.0228(6) Uani 1 1 d . . . . .
H3A H 1.003312 0.859825 0.024600 0.027 Uiso 1 1 calc R U . . .
C4A C 0.9776(3) 0.94441(18) 0.09725(16) 0.0285(6) Uani 1 1 d . . . . .
H4A H 1.067562 0.974391 0.090946 0.034 Uiso 1 1 calc R U . . .
C5A C 0.8856(3) 0.96915(17) 0.14630(15) 0.0266(6) Uani 1 1 d . . . . .
H5A H 0.912040 1.015971 0.173576 0.032 Uiso 1 1 calc R U . . .
C6A C 0.7548(3) 0.92478(15) 0.15501(13) 0.0197(5) Uani 1 1 d . . . . .
H6A H 0.691405 0.941353 0.188498 0.024 Uiso 1 1 calc R U . . .
C7A C 0.7150(3) 0.85575(14) 0.11492(12) 0.0146(5) Uani 1 1 d . . . . .
C8A C 0.5970(3) 0.71053(14) 0.16043(12) 0.0132(5) Uani 1 1 d . . . . .
C9A C 0.7006(3) 0.72612(15) 0.21299(12) 0.0165(5) Uani 1 1 d . . . . .
H9A H 0.737467 0.778114 0.226610 0.020 Uiso 1 1 calc R U . . .
C10A C 0.7505(3) 0.66760(16) 0.24548(13) 0.0208(5) Uani 1 1 d . . . . .
H10A H 0.822240 0.679238 0.280430 0.025 Uiso 1 1 calc R U . . .
C11A C 0.6951(3) 0.59187(16) 0.22675(14) 0.0229(6) Uani 1 1 d . . . . .
H11A H 0.726341 0.551226 0.249965 0.027 Uiso 1 1 calc R U . . .
C12A C 0.5943(3) 0.57547(15) 0.17414(14) 0.0209(5) Uani 1 1 d . . . . .
H12A H 0.556823 0.523229 0.161811 0.025 Uiso 1 1 calc R U . . .
C13A C 0.5454(3) 0.63399(15) 0.13828(12) 0.0162(5) Uani 1 1 d . . . . .
C14A C 0.4516(3) 0.61017(15) 0.07505(13) 0.0186(5) Uani 1 1 d . . . . .
H14A H 0.401055 0.557602 0.081288 0.022 Uiso 1 1 calc R U . . .
H14B H 0.513626 0.606674 0.034250 0.022 Uiso 1 1 calc R U . . .
C15A C 0.4584(3) 0.84388(15) 0.19433(12) 0.0151(5) Uani 1 1 d . . . . .
C16A C 0.4080(3) 0.91190(17) 0.17994(14) 0.0241(6) Uani 1 1 d . . . . .
H16A H 0.419195 0.930746 0.134664 0.029 Uiso 1 1 calc R U . . .
C17A C 0.3417(3) 0.95220(18) 0.23096(15) 0.0283(6) Uani 1 1 d . . . . .
H17A H 0.308938 0.998649 0.220785 0.034 Uiso 1 1 calc R U . . .
C18A C 0.3236(3) 0.92431(17) 0.29678(14) 0.0246(6) Uani 1 1 d . . . . .
H18A H 0.278525 0.951744 0.331891 0.030 Uiso 1 1 calc R U . . .
C19A C 0.3708(3) 0.85680(17) 0.31133(13) 0.0217(6) Uani 1 1 d . . . . .
H19A H 0.357254 0.837595 0.356376 0.026 Uiso 1 1 calc R U . . .
C20A C 0.4385(3) 0.81642(15) 0.26041(13) 0.0169(5) Uani 1 1 d . . . . .
H20A H 0.471114 0.770044 0.270973 0.020 Uiso 1 1 calc R U . . .
C21A C 0.6513(3) 0.85657(16) -0.09027(13) 0.0207(5) Uani 1 1 d . . . . .
H21A H 0.577335 0.854136 -0.127540 0.025 Uiso 1 1 calc R U . . .
C22A C 0.6558(3) 0.93426(16) -0.04901(15) 0.0246(6) Uani 1 1 d . . . . .
H22A H 0.726740 0.938728 -0.011527 0.037 Uiso 1 1 calc R U . . .
H22B H 0.562726 0.937453 -0.028918 0.037 Uiso 1 1 calc R U . . .
H22C H 0.680693 0.976180 -0.080230 0.037 Uiso 1 1 calc R U . . .
C23A C 0.7930(3) 0.85330(18) -0.12727(15) 0.0278(6) Uani 1 1 d . . . . .
H23A H 0.811053 0.895269 -0.158951 0.042 Uiso 1 1 calc R U . . .
H23B H 0.788641 0.803783 -0.153912 0.042 Uiso 1 1 calc R U . . .
H23C H 0.869558 0.858787 -0.092482 0.042 Uiso 1 1 calc R U . . .
C24A C 0.5604(3) 0.67713(16) -0.09783(13) 0.0195(5) Uani 1 1 d . . . . .
H24A H 0.485818 0.641499 -0.074571 0.023 Uiso 1 1 calc R U . . .
C25A C 0.6881(3) 0.63430(17) -0.10776(14) 0.0238(6) Uani 1 1 d . . . . .
H25A H 0.660807 0.587757 -0.138279 0.036 Uiso 1 1 calc R U . . .
H25B H 0.719160 0.619933 -0.062402 0.036 Uiso 1 1 calc R U . . .
H25C H 0.765513 0.667920 -0.128937 0.036 Uiso 1 1 calc R U . . .
C26A C 0.4982(3) 0.69245(18) -0.16844(13) 0.0249(6) Uani 1 1 d . . . . .
H26A H 0.569394 0.725589 -0.194064 0.037 Uiso 1 1 calc R U . . .
H26B H 0.415121 0.718066 -0.160846 0.037 Uiso 1 1 calc R U . . .
H26C H 0.470356 0.643484 -0.195493 0.037 Uiso 1 1 calc R U . . .
C27A C 0.2039(3) 0.67623(16) 0.13437(13) 0.0209(5) Uani 1 1 d . . . . .
H27A H 0.272853 0.691194 0.173827 0.025 Uiso 1 1 calc R U . . .
C28A C 0.1049(3) 0.73694(19) 0.13725(16) 0.0296(6) Uani 1 1 d . . . . .
H28A H 0.028534 0.722173 0.102698 0.044 Uiso 1 1 calc R U . . .
H28B H 0.158284 0.787050 0.126995 0.044 Uiso 1 1 calc R U . . .
H28C H 0.064446 0.740404 0.183885 0.044 Uiso 1 1 calc R U . . .
C29A C 0.1230(3) 0.59634(19) 0.14991(15) 0.0309(7) Uani 1 1 d . . . . .
H29A H 0.072736 0.600239 0.193988 0.046 Uiso 1 1 calc R U . . .
H29B H 0.190122 0.559907 0.153433 0.046 Uiso 1 1 calc R U . . .
H29C H 0.054799 0.578147 0.112167 0.046 Uiso 1 1 calc R U . . .
C30A C 0.2107(3) 0.62213(16) -0.02726(13) 0.0209(5) Uani 1 1 d . . . . .
H30A H 0.258980 0.644602 -0.069089 0.025 Uiso 1 1 calc R U . . .
C31A C 0.2150(3) 0.53529(18) -0.03484(16) 0.0311(7) Uani 1 1 d . . . . .
H31A H 0.170515 0.510609 0.005643 0.047 Uiso 1 1 calc R U . . .
H31B H 0.313531 0.526497 -0.037653 0.047 Uiso 1 1 calc R U . . .
H31C H 0.163733 0.513287 -0.077349 0.047 Uiso 1 1 calc R U . . .
C32A C 0.0577(3) 0.63793(19) -0.03092(15) 0.0277(6) Uani 1 1 d . . . . .
H32A H 0.012277 0.613199 -0.073973 0.042 Uiso 1 1 calc R U . . .
H32B H 0.057375 0.693599 -0.030430 0.042 Uiso 1 1 calc R U . . .
H32C H 0.005597 0.617070 0.009304 0.042 Uiso 1 1 calc R U . . .
Rh1B Rh -0.03635(2) 0.77696(2) 0.58369(2) 0.00970(5) Uani 1 1 d . . . . .
I1B I -0.12000(2) 0.87723(2) 0.67180(2) 0.02342(5) Uani 1 1 d . . . . .
P1B P -0.02075(6) 0.71148(3) 0.48349(3) 0.00890(11) Uani 1 1 d . . . . .
Si1B Si 0.20551(7) 0.80970(4) 0.58390(3) 0.01108(12) Uani 1 1 d . . . . .
Si2B Si -0.04829(6) 0.66433(4) 0.64021(3) 0.00983(12) Uani 1 1 d . . . . .
C1B C 0.2953(2) 0.72465(14) 0.55368(12) 0.0122(5) Uani 1 1 d . . . . .
H1B1 H 0.398071 0.738519 0.563179 0.015 Uiso 1 1 calc R U . . .
H1B2 H 0.259856 0.680699 0.582020 0.015 Uiso 1 1 calc R U . . .
C2B C 0.2741(2) 0.69861(13) 0.47811(12) 0.0106(4) Uani 1 1 d . . . . .
C3B C 0.3921(3) 0.68456(13) 0.43884(13) 0.0135(5) Uani 1 1 d . . . . .
H3B H 0.483286 0.694724 0.460183 0.016 Uiso 1 1 calc R U . . .
C4B C 0.3794(3) 0.65633(14) 0.36991(13) 0.0154(5) Uani 1 1 d . . . . .
H4B H 0.461410 0.648472 0.344436 0.018 Uiso 1 1 calc R U . . .
C5B C 0.2471(3) 0.63955(14) 0.33813(12) 0.0154(5) Uani 1 1 d . . . . .
H5B H 0.237508 0.618578 0.291384 0.018 Uiso 1 1 calc R U . . .
C6B C 0.1287(3) 0.65368(14) 0.37526(12) 0.0134(5) Uani 1 1 d . . . . .
H6B H 0.037978 0.641871 0.353628 0.016 Uiso 1 1 calc R U . . .
C7B C 0.1407(2) 0.68512(13) 0.44424(12) 0.0104(4) Uani 1 1 d . . . . .
C8B C -0.1458(2) 0.62224(13) 0.47226(12) 0.0107(4) Uani 1 1 d . . . . .
C9B C -0.2510(3) 0.60982(14) 0.42019(12) 0.0145(5) Uani 1 1 d . . . . .
H9B H -0.256671 0.648232 0.388037 0.017 Uiso 1 1 calc R U . . .
C10B C -0.3471(3) 0.54190(15) 0.41508(13) 0.0159(5) Uani 1 1 d . . . . .
H10B H -0.416829 0.533521 0.379008 0.019 Uiso 1 1 calc R U . . .
C11B C -0.3408(3) 0.48652(14) 0.46276(13) 0.0148(5) Uani 1 1 d . . . . .
H11B H -0.406977 0.440256 0.459851 0.018 Uiso 1 1 calc R U . . .
C12B C -0.2375(3) 0.49880(13) 0.51490(12) 0.0125(5) Uani 1 1 d . . . . .
H12B H -0.234327 0.460608 0.547548 0.015 Uiso 1 1 calc R U . . .
C13B C -0.1385(2) 0.56578(13) 0.52040(11) 0.0105(4) Uani 1 1 d . . . . .
C14B C -0.0299(2) 0.57806(13) 0.57814(11) 0.0105(4) Uani 1 1 d . . . . .
H14C H 0.065676 0.585772 0.557632 0.013 Uiso 1 1 calc R U . . .
H14D H -0.038780 0.531204 0.604877 0.013 Uiso 1 1 calc R U . . .
C15B C -0.0821(3) 0.77588(13) 0.42288(12) 0.0119(4) Uani 1 1 d . . . . .
C16B C -0.0036(3) 0.80687(14) 0.36749(13) 0.0155(5) Uani 1 1 d . . . . .
H16B H 0.086156 0.792391 0.357516 0.019 Uiso 1 1 calc R U . . .
C17B C -0.0568(3) 0.85920(15) 0.32662(13) 0.0198(5) Uani 1 1 d . . . . .
H17B H -0.002692 0.880740 0.289226 0.024 Uiso 1 1 calc R U . . .
C18B C -0.1881(3) 0.87968(15) 0.34055(13) 0.0210(6) Uani 1 1 d . . . . .
H18B H -0.224636 0.914514 0.312083 0.025 Uiso 1 1 calc R U . . .
C19B C -0.2664(3) 0.84981(15) 0.39559(14) 0.0200(5) Uani 1 1 d . . . . .
H19B H -0.356289 0.864308 0.405068 0.024 Uiso 1 1 calc R U . . .
C20B C -0.2136(3) 0.79862(14) 0.43704(13) 0.0160(5) Uani 1 1 d . . . . .
H20B H -0.267061 0.778816 0.475329 0.019 Uiso 1 1 calc R U . . .
C21B C 0.2488(3) 0.87999(15) 0.51249(13) 0.0189(5) Uani 1 1 d . . . . .
H21B H 0.219283 0.849738 0.467805 0.023 Uiso 1 1 calc R U . . .
C22B C 0.4101(3) 0.90370(17) 0.50773(15) 0.0284(6) Uani 1 1 d . . . . .
H22D H 0.431951 0.934508 0.467201 0.043 Uiso 1 1 calc R U . . .
H22E H 0.455479 0.857453 0.502803 0.043 Uiso 1 1 calc R U . . .
H22F H 0.445628 0.934234 0.550170 0.043 Uiso 1 1 calc R U . . .
C23B C 0.1702(4) 0.94950(16) 0.51386(15) 0.0308(7) Uani 1 1 d . . . . .
H23D H 0.195221 0.981777 0.556694 0.046 Uiso 1 1 calc R U . . .
H23E H 0.068032 0.931610 0.512383 0.046 Uiso 1 1 calc R U . . .
H23F H 0.197134 0.979595 0.473369 0.046 Uiso 1 1 calc R U . . .
C24B C 0.2816(3) 0.84731(14) 0.67391(13) 0.0164(5) Uani 1 1 d . . . . .
H24B H 0.215001 0.822249 0.708745 0.020 Uiso 1 1 calc R U . . .
C25B C 0.4265(3) 0.82466(17) 0.68953(15) 0.0243(6) Uani 1 1 d . . . . .
H25D H 0.495095 0.846203 0.655382 0.036 Uiso 1 1 calc R U . . .
H25E H 0.418929 0.768404 0.686700 0.036 Uiso 1 1 calc R U . . .
H25F H 0.458156 0.844900 0.736472 0.036 Uiso 1 1 calc R U . . .
C26B C 0.2874(3) 0.93444(16) 0.68789(15) 0.0251(6) Uani 1 1 d . . . . .
H26D H 0.318340 0.949074 0.736120 0.038 Uiso 1 1 calc R U . . .
H26E H 0.193275 0.948104 0.680461 0.038 Uiso 1 1 calc R U . . .
H26F H 0.354428 0.961799 0.656013 0.038 Uiso 1 1 calc R U . . .
C27B C -0.2363(3) 0.64929(14) 0.67586(12) 0.0143(5) Uani 1 1 d . . . . .
H27B H -0.236979 0.686687 0.717017 0.017 Uiso 1 1 calc R U . . .
C28B C -0.3508(3) 0.66517(16) 0.62492(13) 0.0190(5) Uani 1 1 d . . . . .
H28D H -0.352876 0.629973 0.583379 0.029 Uiso 1 1 calc R U . . .
H28E H -0.329451 0.718486 0.611356 0.029 Uiso 1 1 calc R U . . .
H28F H -0.443096 0.657198 0.647516 0.029 Uiso 1 1 calc R U . . .
C29B C -0.2765(3) 0.56840(16) 0.70256(14) 0.0213(5) Uani 1 1 d . . . . .
H29D H -0.370994 0.563624 0.722857 0.032 Uiso 1 1 calc R U . . .
H29E H -0.207697 0.560160 0.738150 0.032 Uiso 1 1 calc R U . . .
H29F H -0.276372 0.529788 0.663724 0.032 Uiso 1 1 calc R U . . .
C30B C 0.0869(3) 0.66451(14) 0.71364(12) 0.0149(5) Uani 1 1 d . . . . .
H30B H 0.176889 0.695601 0.698563 0.018 Uiso 1 1 calc R U . . .
C31B C 0.1213(3) 0.58406(16) 0.72770(15) 0.0253(6) Uani 1 1 d . . . . .
H31D H 0.187519 0.588288 0.767242 0.038 Uiso 1 1 calc R U . . .
H31E H 0.164290 0.562644 0.686269 0.038 Uiso 1 1 calc R U . . .
H31F H 0.034050 0.550079 0.738528 0.038 Uiso 1 1 calc R U . . .
C32B C 0.0434(3) 0.70470(17) 0.78111(13) 0.0223(6) Uani 1 1 d . . . . .
H32D H -0.041489 0.674278 0.799422 0.033 Uiso 1 1 calc R U . . .
H32E H 0.023331 0.756054 0.771563 0.033 Uiso 1 1 calc R U . . .
H32F H 0.120463 0.709513 0.815543 0.033 Uiso 1 1 calc R U . . .

loop_
_atom_site_aniso_label
_atom_site_aniso_U_11
_atom_site_aniso_U_22
_atom_site_aniso_U_33
_atom_site_aniso_U_23
_atom_site_aniso_U_13
_atom_site_aniso_U_12
Rh1A 0.01213(9) 0.01736(9) 0.00810(8) 0.00264(6) 0.00109(6) 0.00535(7)
I1A 0.02007(9) 0.03309(10) 0.01463(8) 0.00559(6) -0.00180(6) 0.01112(7)
P1A 0.0124(3) 0.0143(3) 0.0086(3) 0.0016(2) 0.0005(2) 0.0032(2)
Si1A 0.0140(3) 0.0190(3) 0.0096(3) 0.0015(2) 0.0028(2) 0.0043(3)
Si2A 0.0133(3) 0.0199(3) 0.0121(3) 0.0024(2) -0.0017(2) 0.0008(3)
C1A 0.0136(12) 0.0216(13) 0.0151(11) 0.0019(10) 0.0040(9) 0.0053(10)
C2A 0.0160(12) 0.0209(13) 0.0144(11) 0.0030(10) -0.0001(9) 0.0049(10)
C3A 0.0173(13) 0.0286(15) 0.0222(13) 0.0030(11) 0.0037(10) 0.0019(11)
C4A 0.0189(14) 0.0301(16) 0.0336(16) 0.0036(12) 0.0019(12) -0.0063(12)
C5A 0.0294(15) 0.0204(14) 0.0268(14) -0.0013(11) 0.0000(12) -0.0055(12)
C6A 0.0240(13) 0.0173(13) 0.0172(12) 0.0002(10) 0.0018(10) 0.0019(11)
C7A 0.0155(12) 0.0157(12) 0.0124(11) 0.0032(9) -0.0006(9) 0.0009(10)
C8A 0.0137(11) 0.0158(12) 0.0116(11) 0.0034(9) 0.0023(9) 0.0056(10)
C9A 0.0159(12) 0.0203(13) 0.0131(11) 0.0028(9) 0.0008(9) 0.0018(10)
C10A 0.0196(13) 0.0281(14) 0.0157(12) 0.0034(10) -0.0027(10) 0.0064(11)
C11A 0.0292(15) 0.0237(14) 0.0192(13) 0.0083(10) -0.0014(11) 0.0124(12)
C12A 0.0267(14) 0.0165(13) 0.0203(13) 0.0031(10) -0.0005(11) 0.0049(11)
C13A 0.0147(12) 0.0215(13) 0.0127(11) 0.0011(9) 0.0001(9) 0.0039(10)
C14A 0.0198(13) 0.0182(13) 0.0173(12) 0.0002(10) -0.0031(10) 0.0021(10)
C15A 0.0142(11) 0.0200(13) 0.0112(11) -0.0013(9) 0.0017(9) 0.0039(10)
C16A 0.0310(15) 0.0275(15) 0.0172(13) 0.0047(11) 0.0033(11) 0.0141(12)
C17A 0.0317(16) 0.0305(16) 0.0268(15) -0.0004(12) 0.0013(12) 0.0189(13)
C18A 0.0208(13) 0.0321(15) 0.0211(13) -0.0081(11) 0.0055(11) 0.0077(12)
C19A 0.0187(13) 0.0321(15) 0.0144(12) 0.0001(11) 0.0056(10) 0.0041(11)
C20A 0.0151(12) 0.0211(13) 0.0147(12) 0.0015(10) 0.0025(9) 0.0037(10)
C21A 0.0208(13) 0.0280(14) 0.0148(12) 0.0075(10) 0.0045(10) 0.0059(11)
C22A 0.0266(14) 0.0228(14) 0.0255(14) 0.0080(11) 0.0044(11) 0.0048(12)
C23A 0.0269(15) 0.0353(16) 0.0225(14) 0.0100(12) 0.0124(12) 0.0056(13)
C24A 0.0197(13) 0.0265(14) 0.0126(11) -0.0020(10) 0.0015(10) 0.0053(11)
C25A 0.0231(14) 0.0270(14) 0.0219(13) -0.0064(11) -0.0003(11) 0.0090(12)
C26A 0.0275(15) 0.0346(16) 0.0136(12) -0.0064(11) -0.0027(10) 0.0108(13)
C27A 0.0169(12) 0.0311(15) 0.0131(12) 0.0030(10) -0.0006(10) -0.0025(11)
C28A 0.0193(14) 0.0439(18) 0.0267(15) 0.0036(13) 0.0067(11) 0.0076(13)
C29A 0.0288(15) 0.0403(18) 0.0200(14) 0.0074(12) -0.0002(11) -0.0079(13)
C30A 0.0179(13) 0.0278(14) 0.0156(12) -0.0001(10) -0.0027(10) 0.0000(11)
C31A 0.0292(16) 0.0312(16) 0.0298(15) -0.0067(12) -0.0090(12) -0.0015(13)
C32A 0.0175(13) 0.0425(18) 0.0218(14) 0.0061(12) -0.0052(11) -0.0007(12)
Rh1B 0.01053(8) 0.00999(8) 0.00950(8) -0.00005(6) 0.00072(6) 0.00467(6)
I1B 0.02718(9) 0.02326(9) 0.02144(9) -0.00816(6) 0.00371(7) 0.01247(7)
P1B 0.0093(3) 0.0097(3) 0.0081(2) 0.0015(2) -0.0001(2) 0.0023(2)
Si1B 0.0118(3) 0.0096(3) 0.0117(3) -0.0013(2) 0.0003(2) 0.0020(2)
Si2B 0.0106(3) 0.0120(3) 0.0075(3) 0.0004(2) 0.0004(2) 0.0038(2)
C1B 0.0090(10) 0.0143(11) 0.0132(11) -0.0002(9) -0.0007(8) 0.0018(9)
C2B 0.0124(11) 0.0065(10) 0.0131(11) 0.0018(8) 0.0020(9) 0.0017(9)
C3B 0.0114(11) 0.0112(11) 0.0183(12) 0.0034(9) 0.0020(9) 0.0021(9)
C4B 0.0183(12) 0.0148(12) 0.0152(11) 0.0051(9) 0.0083(9) 0.0078(10)
C5B 0.0239(13) 0.0157(12) 0.0081(10) 0.0017(9) 0.0033(9) 0.0075(10)
C6B 0.0169(12) 0.0127(11) 0.0116(11) 0.0028(9) -0.0004(9) 0.0053(10)
C7B 0.0117(11) 0.0088(11) 0.0118(11) 0.0020(8) 0.0014(8) 0.0044(9)
C8B 0.0096(11) 0.0113(11) 0.0113(10) -0.0012(8) 0.0013(8) 0.0023(9)
C9B 0.0157(12) 0.0155(12) 0.0129(11) 0.0016(9) -0.0022(9) 0.0047(10)
C10B 0.0132(11) 0.0178(12) 0.0165(12) -0.0028(9) -0.0054(9) 0.0033(10)
C11B 0.0112(11) 0.0126(11) 0.0204(12) -0.0021(9) 0.0033(9) 0.0018(9)
C12B 0.0144(11) 0.0106(11) 0.0131(11) 0.0012(9) 0.0043(9) 0.0042(9)
C13B 0.0107(11) 0.0123(11) 0.0096(10) -0.0006(8) 0.0034(8) 0.0060(9)
C14B 0.0111(11) 0.0118(11) 0.0095(10) 0.0020(8) 0.0016(8) 0.0037(9)
C15B 0.0151(11) 0.0093(11) 0.0110(11) 0.0008(8) -0.0041(9) 0.0014(9)
C16B 0.0167(12) 0.0139(12) 0.0156(11) 0.0015(9) -0.0008(9) 0.0014(10)
C17B 0.0292(14) 0.0138(12) 0.0163(12) 0.0047(9) -0.0023(10) 0.0015(11)
C18B 0.0338(15) 0.0120(12) 0.0182(12) 0.0010(10) -0.0098(11) 0.0067(11)
C19B 0.0209(13) 0.0190(13) 0.0220(13) -0.0015(10) -0.0055(10) 0.0103(11)
C20B 0.0167(12) 0.0161(12) 0.0160(12) 0.0005(9) -0.0010(9) 0.0052(10)
C21B 0.0259(14) 0.0137(12) 0.0162(12) 0.0004(9) 0.0034(10) 0.0004(11)
C22B 0.0296(16) 0.0239(14) 0.0272(15) 0.0021(11) 0.0056(12) -0.0108(12)
C23B 0.053(2) 0.0163(13) 0.0246(14) 0.0040(11) 0.0036(13) 0.0102(14)
C24B 0.0187(12) 0.0150(12) 0.0152(12) -0.0037(9) -0.0035(9) 0.0034(10)
C25B 0.0230(14) 0.0272(15) 0.0231(13) -0.0081(11) -0.0097(11) 0.0085(12)
C26B 0.0306(15) 0.0193(14) 0.0243(14) -0.0091(11) -0.0035(11) 0.0041(12)
C27B 0.0134(11) 0.0176(12) 0.0121(11) -0.0014(9) 0.0032(9) 0.0034(10)
C28B 0.0110(11) 0.0256(14) 0.0211(13) -0.0033(10) 0.0014(10) 0.0066(10)
C29B 0.0216(13) 0.0226(14) 0.0193(13) 0.0037(10) 0.0070(10) 0.0011(11)
C30B 0.0148(12) 0.0182(12) 0.0117(11) 0.0028(9) -0.0016(9) 0.0023(10)
C31B 0.0302(15) 0.0232(14) 0.0243(14) 0.0057(11) -0.0120(11) 0.0085(12)
C32B 0.0221(13) 0.0336(15) 0.0112(11) -0.0012(10) -0.0011(10) 0.0053(12)

loop_
_atom_type_symbol
_atom_type_description
_atom_type_scat_dispersion_real
_atom_type_scat_dispersion_imag
_atom_type_scat_source
C C 0.0181 0.0091 'International Tables Vol C Tables 4.2.6.8 and 6.1.1.4'
H H 0.0000 0.0000 'International Tables Vol C Tables 4.2.6.8 and 6.1.1.4'
I I -0.3257 6.8362 'International Tables Vol C Tables 4.2.6.8 and 6.1.1.4'
P P 0.2955 0.4335 'International Tables Vol C Tables 4.2.6.8 and 6.1.1.4'
Rh Rh 0.0927 3.6045 'International Tables Vol C Tables 4.2.6.8 and 6.1.1.4'
Si Si 0.2541 0.3302 'International Tables Vol C Tables 4.2.6.8 and 6.1.1.4'

loop_
_geom_angle_atom_site_label_1
_geom_angle_atom_site_label_2
_geom_angle_atom_site_label_3
_geom_angle
_geom_angle_site_symmetry_1
_geom_angle_site_symmetry_3
_geom_angle_publ_flag
P1A Rh1A Si2A 86.60(2) . . ?
P1A Rh1A Si1A 88.62(2) . . ?
Si2A Rh1A Si1A 98.97(2) . . ?
P1A Rh1A I1A 161.285(18) . . ?
Si2A Rh1A I1A 108.071(18) . . ?
Si1A Rh1A I1A 100.115(18) . . ?
C7A P1A C15A 104.20(11) . . ?
C7A P1A C8A 100.88(11) . . ?
C15A P1A C8A 105.00(11) . . ?
C7A P1A Rh1A 111.40(8) . . ?
C15A P1A Rh1A 107.12(8) . . ?
C8A P1A Rh1A 126.18(8) . . ?
C21A Si1A C1A 106.53(12) . . ?
C21A Si1A C24A 110.44(12) . . ?
C1A Si1A C24A 107.89(11) . . ?
C21A Si1A Rh1A 104.71(8) . . ?
C1A Si1A Rh1A 112.59(8) . . ?
C24A Si1A Rh1A 114.39(8) . . ?
C14A Si2A C27A 104.04(12) . . ?
C14A Si2A C30A 106.96(12) . . ?
C27A Si2A C30A 113.53(12) . . ?
C14A Si2A Rh1A 113.33(9) . . ?
C27A Si2A Rh1A 108.75(9) . . ?
C30A Si2A Rh1A 110.18(9) . . ?
C2A C1A Si1A 111.56(17) . . ?
C2A C1A H1A1 109.3 . . ?
Si1A C1A H1A1 109.3 . . ?
C2A C1A H1A2 109.3 . . ?
Si1A C1A H1A2 109.3 . . ?
H1A1 C1A H1A2 108.0 . . ?
C3A C2A C7A 117.8(2) . . ?
C3A C2A C1A 121.3(2) . . ?
C7A C2A C1A 120.8(2) . . ?
C4A C3A C2A 121.8(3) . . ?
C4A C3A H3A 119.1 . . ?
C2A C3A H3A 119.1 . . ?
C3A C4A C5A 120.2(3) . . ?
C3A C4A H4A 119.9 . . ?
C5A C4A H4A 119.9 . . ?
C6A C5A C4A 119.3(3) . . ?
C6A C5A H5A 120.4 . . ?
C4A C5A H5A 120.4 . . ?
C5A C6A C7A 120.7(2) . . ?
C5A C6A H6A 119.7 . . ?
C7A C6A H6A 119.7 . . ?
C6A C7A C2A 120.2(2) . . ?
C6A C7A P1A 122.79(19) . . ?
C2A C7A P1A 116.95(19) . . ?
C9A C8A C13A 119.7(2) . . ?
C9A C8A P1A 115.35(19) . . ?
C13A C8A P1A 124.86(18) . . ?
C10A C9A C8A 121.4(2) . . ?
C10A C9A H9A 119.3 . . ?
C8A C9A H9A 119.3 . . ?
C9A C10A C11A 119.5(2) . . ?
C9A C10A H10A 120.3 . . ?
C11A C10A H10A 120.3 . . ?
C12A C11A C10A 119.8(2) . . ?
C12A C11A H11A 120.1 . . ?
C10A C11A H11A 120.1 . . ?
C11A C12A C13A 121.9(2) . . ?
C11A C12A H12A 119.1 . . ?
C13A C12A H12A 119.1 . . ?
C8A C13A C12A 117.5(2) . . ?
C8A C13A C14A 124.5(2) . . ?
C12A C13A C14A 117.8(2) . . ?
C13A C14A Si2A 118.67(18) . . ?
C13A C14A H14A 107.6 . . ?
Si2A C14A H14A 107.6 . . ?
C13A C14A H14B 107.6 . . ?
Si2A C14A H14B 107.6 . . ?
H14A C14A H14B 107.1 . . ?
C20A C15A C16A 118.7(2) . . ?
C20A C15A P1A 124.21(19) . . ?
C16A C15A P1A 117.04(19) . . ?
C17A C16A C15A 120.9(2) . . ?
C17A C16A H16A 119.6 . . ?
C15A C16A H16A 119.6 . . ?
C18A C17A C16A 119.7(3) . . ?
C18A C17A H17A 120.2 . . ?
C16A C17A H17A 120.2 . . ?
C19A C18A C17A 120.0(2) . . ?
C19A C18A H18A 120.0 . . ?
C17A C18A H18A 120.0 . . ?
C18A C19A C20A 120.5(2) . . ?
C18A C19A H19A 119.7 . . ?
C20A C19A H19A 119.7 . . ?
C15A C20A C19A 120.2(2) . . ?
C15A C20A H20A 119.9 . . ?
C19A C20A H20A 119.9 . . ?
C22A C21A C23A 110.1(2) . . ?
C22A C21A Si1A 114.94(18) . . ?
C23A C21A Si1A 110.62(19) . . ?
C22A C21A H21A 106.9 . . ?
C23A C21A H21A 106.9 . . ?
Si1A C21A H21A 106.9 . . ?
C21A C22A H22A 109.5 . . ?
C21A C22A H22B 109.5 . . ?
H22A C22A H22B 109.5 . . ?
C21A C22A H22C 109.5 . . ?
H22A C22A H22C 109.5 . . ?
H22B C22A H22C 109.5 . . ?
C21A C23A H23A 109.5 . . ?
C21A C23A H23B 109.5 . . ?
H23A C23A H23B 109.5 . . ?
C21A C23A H23C 109.5 . . ?
H23A C23A H23C 109.5 . . ?
H23B C23A H23C 109.5 . . ?
C26A C24A C25A 110.9(2) . . ?
C26A C24A Si1A 112.64(19) . . ?
C25A C24A Si1A 113.03(18) . . ?
C26A C24A H24A 106.6 . . ?
C25A C24A H24A 106.6 . . ?
Si1A C24A H24A 106.6 . . ?
C24A C25A H25A 109.5 . . ?
C24A C25A H25B 109.5 . . ?
H25A C25A H25B 109.5 . . ?
C24A C25A H25C 109.5 . . ?
H25A C25A H25C 109.5 . . ?
H25B C25A H25C 109.5 . . ?
C24A C26A H26A 109.5 . . ?
C24A C26A H26B 109.5 . . ?
H26A C26A H26B 109.5 . . ?
C24A C26A H26C 109.5 . . ?
H26A C26A H26C 109.5 . . ?
H26B C26A H26C 109.5 . . ?
C28A C27A C29A 110.9(2) . . ?
C28A C27A Si2A 115.49(19) . . ?
C29A C27A Si2A 112.1(2) . . ?
C28A C27A H27A 105.8 . . ?
C29A C27A H27A 105.8 . . ?
Si2A C27A H27A 105.8 . . ?
C27A C28A H28A 109.5 . . ?
C27A C28A H28B 109.5 . . ?
H28A C28A H28B 109.5 . . ?
C27A C28A H28C 109.5 . . ?
H28A C28A H28C 109.5 . . ?
H28B C28A H28C 109.5 . . ?
C27A C29A H29A 109.5 . . ?
C27A C29A H29B 109.5 . . ?
H29A C29A H29B 109.5 . . ?
C27A C29A H29C 109.5 . . ?
H29A C29A H29C 109.5 . . ?
H29B C29A H29C 109.5 . . ?
C32A C30A C31A 110.6(2) . . ?
C32A C30A Si2A 113.61(19) . . ?
C31A C30A Si2A 113.20(19) . . ?
C32A C30A H30A 106.3 . . ?
C31A C30A H30A 106.3 . . ?
Si2A C30A H30A 106.3 . . ?
C30A C31A H31A 109.5 . . ?
C30A C31A H31B 109.5 . . ?
H31A C31A H31B 109.5 . . ?
C30A C31A H31C 109.5 . . ?
H31A C31A H31C 109.5 . . ?
H31B C31A H31C 109.5 . . ?
C30A C32A H32A 109.5 . . ?
C30A C32A H32B 109.5 . . ?
H32A C32A H32B 109.5 . . ?
C30A C32A H32C 109.5 . . ?
H32A C32A H32C 109.5 . . ?
H32B C32A H32C 109.5 . . ?
P1B Rh1B Si1B 88.29(2) . . ?
P1B Rh1B Si2B 89.44(2) . . ?
Si1B Rh1B Si2B 97.92(2) . . ?
P1B Rh1B I1B 157.885(17) . . ?
Si1B Rh1B I1B 104.168(17) . . ?
Si2B Rh1B I1B 106.474(16) . . ?
C8B P1B C15B 104.91(11) . . ?
C8B P1B C7B 102.88(10) . . ?
C15B P1B C7B 104.59(11) . . ?
C8B P1B Rh1B 114.60(7) . . ?
C15B P1B Rh1B 100.95(8) . . ?
C7B P1B Rh1B 126.64(8) . . ?
C1B Si1B C21B 103.41(11) . . ?
C1B Si1B C24B 107.90(11) . . ?
C21B Si1B C24B 114.37(12) . . ?
C1B Si1B Rh1B 111.57(8) . . ?
C21B Si1B Rh1B 106.51(9) . . ?
C24B Si1B Rh1B 112.74(8) . . ?
C14B Si2B C30B 106.39(11) . . ?
C14B Si2B C27B 107.76(11) . . ?
C30B Si2B C27B 110.50(11) . . ?
C14B Si2B Rh1B 112.48(7) . . ?
C30B Si2B Rh1B 116.06(8) . . ?
C27B Si2B Rh1B 103.43(8) . . ?
C2B C1B Si1B 115.56(16) . . ?
C2B C1B H1B1 108.4 . . ?
Si1B C1B H1B1 108.4 . . ?
C2B C1B H1B2 108.4 . . ?
Si1B C1B H1B2 108.4 . . ?
H1B1 C1B H1B2 107.5 . . ?
C3B C2B C7B 117.6(2) . . ?
C3B C2B C1B 118.8(2) . . ?
C7B C2B C1B 123.6(2) . . ?
C4B C3B C2B 122.0(2) . . ?
C4B C3B H3B 119.0 . . ?
C2B C3B H3B 119.0 . . ?
C3B C4B C5B 120.0(2) . . ?
C3B C4B H4B 120.0 . . ?
C5B C4B H4B 120.0 . . ?
C4B C5B C6B 119.4(2) . . ?
C4B C5B H5B 120.3 . . ?
C6B C5B H5B 120.3 . . ?
C5B C6B C7B 121.2(2) . . ?
C5B C6B H6B 119.4 . . ?
C7B C6B H6B 119.4 . . ?
C6B C7B C2B 119.7(2) . . ?
C6B C7B P1B 116.53(18) . . ?
C2B C7B P1B 123.66(17) . . ?
C9B C8B C13B 119.6(2) . . ?
C9B C8B P1B 122.71(18) . . ?
C13B C8B P1B 117.60(17) . . ?
C10B C9B C8B 120.7(2) . . ?
C10B C9B H9B 119.6 . . ?
C8B C9B H9B 119.6 . . ?
C11B C10B C9B 119.7(2) . . ?
C11B C10B H10B 120.1 . . ?
C9B C10B H10B 120.1 . . ?
C10B C11B C12B 119.8(2) . . ?
C10B C11B H11B 120.1 . . ?
C12B C11B H11B 120.1 . . ?
C11B C12B C13B 121.6(2) . . ?
C11B C12B H12B 119.2 . . ?
C13B C12B H12B 119.2 . . ?
C12B C13B C8B 118.6(2) . . ?
C12B C13B C14B 120.3(2) . . ?
C8B C13B C14B 121.1(2) . . ?
C13B C14B Si2B 112.92(15) . . ?
C13B C14B H14C 109.0 . . ?
Si2B C14B H14C 109.0 . . ?
C13B C14B H14D 109.0 . . ?
Si2B C14B H14D 109.0 . . ?
H14C C14B H14D 107.8 . . ?
C16B C15B C20B 119.0(2) . . ?
C16B C15B P1B 124.52(19) . . ?
C20B C15B P1B 116.35(18) . . ?
C15B C16B C17B 120.1(2) . . ?
C15B C16B H16B 120.0 . . ?
C17B C16B H16B 120.0 . . ?
C18B C17B C16B 120.1(2) . . ?
C18B C17B H17B 120.0 . . ?
C16B C17B H17B 120.0 . . ?
C19B C18B C17B 120.4(2) . . ?
C19B C18B H18B 119.8 . . ?
C17B C18B H18B 119.8 . . ?
C18B C19B C20B 119.9(2) . . ?
C18B C19B H19B 120.0 . . ?
C20B C19B H19B 120.0 . . ?
C19B C20B C15B 120.5(2) . . ?
C19B C20B H20B 119.7 . . ?
C15B C20B H20B 119.7 . . ?
C23B C21B C22B 112.2(2) . . ?
C23B C21B Si1B 117.00(19) . . ?
C22B C21B Si1B 110.08(19) . . ?
C23B C21B H21B 105.5 . . ?
C22B C21B H21B 105.5 . . ?
Si1B C21B H21B 105.5 . . ?
C21B C22B H22D 109.5 . . ?
C21B C22B H22E 109.5 . . ?
H22D C22B H22E 109.5 . . ?
C21B C22B H22F 109.5 . . ?
H22D C22B H22F 109.5 . . ?
H22E C22B H22F 109.5 . . ?
C21B C23B H23D 109.5 . . ?
C21B C23B H23E 109.5 . . ?
H23D C23B H23E 109.5 . . ?
C21B C23B H23F 109.5 . . ?
H23D C23B H23F 109.5 . . ?
H23E C23B H23F 109.5 . . ?
C26B C24B C25B 109.9(2) . . ?
C26B C24B Si1B 113.60(18) . . ?
C25B C24B Si1B 113.85(17) . . ?
C26B C24B H24B 106.3 . . ?
C25B C24B H24B 106.3 . . ?
Si1B C24B H24B 106.3 . . ?
C24B C25B H25D 109.5 . . ?
C24B C25B H25E 109.5 . . ?
H25D C25B H25E 109.5 . . ?
C24B C25B H25F 109.5 . . ?
H25D C25B H25F 109.5 . . ?
H25E C25B H25F 109.5 . . ?
C24B C26B H26D 109.5 . . ?
C24B C26B H26E 109.5 . . ?
H26D C26B H26E 109.5 . . ?
C24B C26B H26F 109.5 . . ?
H26D C26B H26F 109.5 . . ?
H26E C26B H26F 109.5 . . ?
C29B C27B C28B 109.6(2) . . ?
C29B C27B Si2B 111.56(17) . . ?
C28B C27B Si2B 114.75(17) . . ?
C29B C27B H27B 106.8 . . ?
C28B C27B H27B 106.8 . . ?
Si2B C27B H27B 106.8 . . ?
C27B C28B H28D 109.5 . . ?
C27B C28B H28E 109.5 . . ?
H28D C28B H28E 109.5 . . ?
C27B C28B H28F 109.5 . . ?
H28D C28B H28F 109.5 . . ?
H28E C28B H28F 109.5 . . ?
C27B C29B H29D 109.5 . . ?
C27B C29B H29E 109.5 . . ?
H29D C29B H29E 109.5 . . ?
C27B C29B H29F 109.5 . . ?
H29D C29B H29F 109.5 . . ?
H29E C29B H29F 109.5 . . ?
C32B C30B C31B 110.4(2) . . ?
C32B C30B Si2B 111.89(17) . . ?
C31B C30B Si2B 114.03(17) . . ?
C32B C30B H30B 106.7 . . ?
C31B C30B H30B 106.7 . . ?
Si2B C30B H30B 106.7 . . ?
C30B C31B H31D 109.5 . . ?
C30B C31B H31E 109.5 . . ?
H31D C31B H31E 109.5 . . ?
C30B C31B H31F 109.5 . . ?
H31D C31B H31F 109.5 . . ?
H31E C31B H31F 109.5 . . ?
C30B C32B H32D 109.5 . . ?
C30B C32B H32E 109.5 . . ?
H32D C32B H32E 109.5 . . ?
C30B C32B H32F 109.5 . . ?
H32D C32B H32F 109.5 . . ?
H32E C32B H32F 109.5 . . ?

loop_
_geom_bond_atom_site_label_1
_geom_bond_atom_site_label_2
_geom_bond_distance
_geom_bond_site_symmetry_2
_geom_bond_publ_flag
Rh1A P1A 2.2021(6) . ?
Rh1A Si2A 2.2960(7) . ?
Rh1A Si1A 2.3112(6) . ?
Rh1A I1A 2.6004(2) . ?
P1A C7A 1.820(3) . ?
P1A C15A 1.833(2) . ?
P1A C8A 1.838(2) . ?
Si1A C21A 1.908(3) . ?
Si1A C1A 1.910(3) . ?
Si1A C24A 1.915(3) . ?
Si2A C14A 1.896(3) . ?
Si2A C27A 1.907(3) . ?
Si2A C30A 1.919(3) . ?
C1A C2A 1.501(4) . ?
C1A H1A1 0.9900 . ?
C1A H1A2 0.9900 . ?
C2A C3A 1.391(4) . ?
C2A C7A 1.410(3) . ?
C3A C4A 1.385(4) . ?
C3A H3A 0.9500 . ?
C4A C5A 1.389(4) . ?
C4A H4A 0.9500 . ?
C5A C6A 1.386(4) . ?
C5A H5A 0.9500 . ?
C6A C7A 1.400(4) . ?
C6A H6A 0.9500 . ?
C8A C9A 1.399(3) . ?
C8A C13A 1.402(4) . ?
C9A C10A 1.380(4) . ?
C9A H9A 0.9500 . ?
C10A C11A 1.383(4) . ?
C10A H10A 0.9500 . ?
C11A C12A 1.383(4) . ?
C11A H11A 0.9500 . ?
C12A C13A 1.409(4) . ?
C12A H12A 0.9500 . ?
C13A C14A 1.509(3) . ?
C14A H14A 0.9900 . ?
C14A H14B 0.9900 . ?
C15A C20A 1.389(3) . ?
C15A C16A 1.400(4) . ?
C16A C17A 1.389(4) . ?
C16A H16A 0.9500 . ?
C17A C18A 1.386(4) . ?
C17A H17A 0.9500 . ?
C18A C19A 1.378(4) . ?
C18A H18A 0.9500 . ?
C19A C20A 1.396(4) . ?
C19A H19A 0.9500 . ?
C20A H20A 0.9500 . ?
C21A C22A 1.535(4) . ?
C21A C23A 1.541(4) . ?
C21A H21A 1.0000 . ?
C22A H22A 0.9800 . ?
C22A H22B 0.9800 . ?
C22A H22C 0.9800 . ?
C23A H23A 0.9800 . ?
C23A H23B 0.9800 . ?
C23A H23C 0.9800 . ?
C24A C26A 1.535(4) . ?
C24A C25A 1.538(4) . ?
C24A H24A 1.0000 . ?
C25A H25A 0.9800 . ?
C25A H25B 0.9800 . ?
C25A H25C 0.9800 . ?
C26A H26A 0.9800 . ?
C26A H26B 0.9800 . ?
C26A H26C 0.9800 . ?
C27A C28A 1.533(4) . ?
C27A C29A 1.543(4) . ?
C27A H27A 1.0000 . ?
C28A H28A 0.9800 . ?
C28A H28B 0.9800 . ?
C28A H28C 0.9800 . ?
C29A H29A 0.9800 . ?
C29A H29B 0.9800 . ?
C29A H29C 0.9800 . ?
C30A C32A 1.534(4) . ?
C30A C31A 1.534(4) . ?
C30A H30A 1.0000 . ?
C31A H31A 0.9800 . ?
C31A H31B 0.9800 . ?
C31A H31C 0.9800 . ?
C32A H32A 0.9800 . ?
C32A H32B 0.9800 . ?
C32A H32C 0.9800 . ?
Rh1B P1B 2.2040(6) . ?
Rh1B Si1B 2.2975(7) . ?
Rh1B Si2B 2.3039(6) . ?
Rh1B I1B 2.5924(2) . ?
P1B C8B 1.823(2) . ?
P1B C15B 1.828(2) . ?
P1B C7B 1.833(2) . ?
Si1B C1B 1.902(2) . ?
Si1B C21B 1.906(3) . ?
Si1B C24B 1.916(2) . ?
Si2B C14B 1.906(2) . ?
Si2B C30B 1.911(2) . ?
Si2B C27B 1.913(2) . ?
C1B C2B 1.501(3) . ?
C1B H1B1 0.9900 . ?
C1B H1B2 0.9900 . ?
C2B C3B 1.406(3) . ?
C2B C7B 1.412(3) . ?
C3B C4B 1.386(3) . ?
C3B H3B 0.9500 . ?
C4B C5B 1.387(4) . ?
C4B H4B 0.9500 . ?
C5B C6B 1.388(3) . ?
C5B H5B 0.9500 . ?
C6B C7B 1.404(3) . ?
C6B H6B 0.9500 . ?
C8B C9B 1.401(3) . ?
C8B C13B 1.406(3) . ?
C9B C10B 1.390(4) . ?
C9B H9B 0.9500 . ?
C10B C11B 1.384(4) . ?
C10B H10B 0.9500 . ?
C11B C12B 1.390(3) . ?
C11B H11B 0.9500 . ?
C12B C13B 1.393(3) . ?
C12B H12B 0.9500 . ?
C13B C14B 1.502(3) . ?
C14B H14C 0.9900 . ?
C14B H14D 0.9900 . ?
C15B C16B 1.394(3) . ?
C15B C20B 1.401(3) . ?
C16B C17B 1.397(4) . ?
C16B H16B 0.9500 . ?
C17B C18B 1.382(4) . ?
C17B H17B 0.9500 . ?
C18B C19B 1.381(4) . ?
C18B H18B 0.9500 . ?
C19B C20B 1.387(4) . ?
C19B H19B 0.9500 . ?
C20B H20B 0.9500 . ?
C21B C23B 1.531(4) . ?
C21B C22B 1.541(4) . ?
C21B H21B 1.0000 . ?
C22B H22D 0.9800 . ?
C22B H22E 0.9800 . ?
C22B H22F 0.9800 . ?
C23B H23D 0.9800 . ?
C23B H23E 0.9800 . ?
C23B H23F 0.9800 . ?
C24B C26B 1.534(4) . ?
C24B C25B 1.535(4) . ?
C24B H24B 1.0000 . ?
C25B H25D 0.9800 . ?
C25B H25E 0.9800 . ?
C25B H25F 0.9800 . ?
C26B H26D 0.9800 . ?
C26B H26E 0.9800 . ?
C26B H26F 0.9800 . ?
C27B C29B 1.535(4) . ?
C27B C28B 1.536(3) . ?
C27B H27B 1.0000 . ?
C28B H28D 0.9800 . ?
C28B H28E 0.9800 . ?
C28B H28F 0.9800 . ?
C29B H29D 0.9800 . ?
C29B H29E 0.9800 . ?
C29B H29F 0.9800 . ?
C30B C32B 1.531(3) . ?
C30B C31B 1.541(4) . ?
C30B H30B 1.0000 . ?
C31B H31D 0.9800 . ?
C31B H31E 0.9800 . ?
C31B H31F 0.9800 . ?
C32B H32D 0.9800 . ?
C32B H32E 0.9800 . ?
C32B H32F 0.9800 . ?

loop_
_geom_torsion_atom_site_label_1
_geom_torsion_atom_site_label_2
_geom_torsion_atom_site_label_3
_geom_torsion_atom_site_label_4
_geom_torsion
_geom_torsion_site_symmetry_1
_geom_torsion_site_symmetry_2
_geom_torsion_site_symmetry_3
_geom_torsion_site_symmetry_4
_geom_torsion_publ_flag
Si1A C1A C2A C3A -117.1(2) . . . . ?
Si1A C1A C2A C7A 60.6(3) . . . . ?
C7A C2A C3A C4A -1.5(4) . . . . ?
C1A C2A C3A C4A 176.2(3) . . . . ?
C2A C3A C4A C5A 0.7(5) . . . . ?
C3A C4A C5A C6A 0.1(5) . . . . ?
C4A C5A C6A C7A -0.1(4) . . . . ?
C5A C6A C7A C2A -0.7(4) . . . . ?
C5A C6A C7A P1A -179.1(2) . . . . ?
C3A C2A C7A C6A 1.5(4) . . . . ?
C1A C2A C7A C6A -176.2(2) . . . . ?
C3A C2A C7A P1A 179.9(2) . . . . ?
C1A C2A C7A P1A 2.2(3) . . . . ?
C15A P1A C7A C6A -3.5(2) . . . . ?
C8A P1A C7A C6A -112.2(2) . . . . ?
Rh1A P1A C7A C6A 111.7(2) . . . . ?
C15A P1A C7A C2A 178.09(19) . . . . ?
C8A P1A C7A C2A 69.4(2) . . . . ?
Rh1A P1A C7A C2A -66.7(2) . . . . ?
C7A P1A C8A C9A 42.4(2) . . . . ?
C15A P1A C8A C9A -65.7(2) . . . . ?
Rh1A P1A C8A C9A 169.35(14) . . . . ?
C7A P1A C8A C13A -135.1(2) . . . . ?
C15A P1A C8A C13A 116.8(2) . . . . ?
Rh1A P1A C8A C13A -8.2(3) . . . . ?
C13A C8A C9A C10A -2.2(4) . . . . ?
P1A C8A C9A C10A -179.8(2) . . . . ?
C8A C9A C10A C11A -1.3(4) . . . . ?
C9A C10A C11A C12A 2.2(4) . . . . ?
C10A C11A C12A C13A 0.2(4) . . . . ?
C9A C8A C13A C12A 4.4(3) . . . . ?
P1A C8A C13A C12A -178.16(19) . . . . ?
C9A C8A C13A C14A -170.0(2) . . . . ?
P1A C8A C13A C14A 7.5(4) . . . . ?
C11A C12A C13A C8A -3.5(4) . . . . ?
C11A C12A C13A C14A 171.3(2) . . . . ?
C8A C13A C14A Si2A -35.6(3) . . . . ?
C12A C13A C14A Si2A 150.0(2) . . . . ?
C27A Si2A C14A C13A -56.8(2) . . . . ?
C30A Si2A C14A C13A -177.24(19) . . . . ?
Rh1A Si2A C14A C13A 61.1(2) . . . . ?
C7A P1A C15A C20A -107.4(2) . . . . ?
C8A P1A C15A C20A -1.8(2) . . . . ?
Rh1A P1A C15A C20A 134.4(2) . . . . ?
C7A P1A C15A C16A 73.9(2) . . . . ?
C8A P1A C15A C16A 179.5(2) . . . . ?
Rh1A P1A C15A C16A -44.2(2) . . . . ?
C20A C15A C16A C17A 1.2(4) . . . . ?
P1A C15A C16A C17A 180.0(2) . . . . ?
C15A C16A C17A C18A -0.8(5) . . . . ?
C16A C17A C18A C19A -0.2(5) . . . . ?
C17A C18A C19A C20A 0.7(4) . . . . ?
C16A C15A C20A C19A -0.7(4) . . . . ?
P1A C15A C20A C19A -179.3(2) . . . . ?
C18A C19A C20A C15A -0.3(4) . . . . ?
Si1B C1B C2B C3B 133.21(19) . . . . ?
Si1B C1B C2B C7B -48.7(3) . . . . ?
C7B C2B C3B C4B -1.9(3) . . . . ?
C1B C2B C3B C4B 176.3(2) . . . . ?
C2B C3B C4B C5B -1.4(4) . . . . ?
C3B C4B C5B C6B 2.1(4) . . . . ?
C4B C5B C6B C7B 0.4(4) . . . . ?
C5B C6B C7B C2B -3.7(3) . . . . ?
C5B C6B C7B P1B 172.93(18) . . . . ?
C3B C2B C7B C6B 4.3(3) . . . . ?
C1B C2B C7B C6B -173.8(2) . . . . ?
C3B C2B C7B P1B -172.05(17) . . . . ?
C1B C2B C7B P1B 9.8(3) . . . . ?
C8B P1B C7B C6B 54.9(2) . . . . ?
C15B P1B C7B C6B -54.5(2) . . . . ?
Rh1B P1B C7B C6B -170.49(14) . . . . ?
C8B P1B C7B C2B -128.6(2) . . . . ?
C15B P1B C7B C2B 122.0(2) . . . . ?
Rh1B P1B C7B C2B 6.0(2) . . . . ?
C15B P1B C8B C9B 7.0(2) . . . . ?
C7B P1B C8B C9B -102.2(2) . . . . ?
Rh1B P1B C8B C9B 116.75(18) . . . . ?
C15B P1B C8B C13B -170.02(17) . . . . ?
C7B P1B C8B C13B 80.81(19) . . . . ?
Rh1B P1B C8B C13B -60.27(19) . . . . ?
C13B C8B C9B C10B -0.8(3) . . . . ?
P1B C8B C9B C10B -177.77(19) . . . . ?
C8B C9B C10B C11B 1.3(4) . . . . ?
C9B C10B C11B C12B -0.7(4) . . . . ?
C10B C11B C12B C13B -0.4(4) . . . . ?
C11B C12B C13B C8B 0.9(3) . . . . ?
C11B C12B C13B C14B 178.8(2) . . . . ?
C9B C8B C13B C12B -0.3(3) . . . . ?
P1B C8B C13B C12B 176.83(17) . . . . ?
C9B C8B C13B C14B -178.2(2) . . . . ?
P1B C8B C13B C14B -1.1(3) . . . . ?
C12B C13B C14B Si2B -116.5(2) . . . . ?
C8B C13B C14B Si2B 61.4(2) . . . . ?
C8B P1B C15B C16B -118.6(2) . . . . ?
C7B P1B C15B C16B -10.6(2) . . . . ?
Rh1B P1B C15B C16B 122.1(2) . . . . ?
C8B P1B C15B C20B 65.7(2) . . . . ?
C7B P1B C15B C20B 173.66(18) . . . . ?
Rh1B P1B C15B C20B -53.61(19) . . . . ?
C20B C15B C16B C17B -0.6(4) . . . . ?
P1B C15B C16B C17B -176.19(19) . . . . ?
C15B C16B C17B C18B -0.7(4) . . . . ?
C16B C17B C18B C19B 1.2(4) . . . . ?
C17B C18B C19B C20B -0.3(4) . . . . ?
C18B C19B C20B C15B -1.0(4) . . . . ?
C16B C15B C20B C19B 1.5(4) . . . . ?
P1B C15B C20B C19B 177.43(19) . . . . ?
